data_2242711
loop_
_publ_author_name
'Linden, Anthony'
'Mlosto\'n, Grzegorz'
'Grzelak, Paulina'
'Heimgartner, Heinz'

_publ_section_title
;
 Chemo- and regioselective [3~+~2]-cycloadditions of thiocarbonyl ylides:
 crystal structures of
 <i>trans</i>-8-benzoyl-1,1,3,3-tetramethyl-7-trifluoromethyl-5-thiaspiro[3.4]octan-2-one
 and
 <i>trans</i>-3-benzoyl-2,2-diphenyl-4-(trifluoromethyl)tetrahydrothiophene
;
_journal_coeditor_code VM2212
_journal_issue 12
_journal_name_full 'Acta Crystallographica Section E'
_journal_page_first 1705
_journal_page_last 1709
_journal_paper_doi 10.1107/S2056989018015335
_journal_volume 74
_journal_year 2018
_chemical_formula_iupac 'C24 H19 F3 O S'
_chemical_formula_moiety 'C24 H19 F3 O S'
_chemical_formula_sum 'C24 H19 F3 O S'
_chemical_formula_weight 412.45
_chemical_melting_point 401.4
_chemical_name_systematic
;
<i>trans</i>-3-Benzoyl-2,2-diphenyl-4-(trifluoromethyl)tetrahydrothiophene
;
_space_group_crystal_system monoclinic
_space_group_IT_number 14
_space_group_name_Hall '-P 2ybc'
_space_group_name_H-M_alt 'P 1 21/c 1'
_symmetry_space_group_name_Hall '-P 2ybc'
_symmetry_space_group_name_H-M 'P 1 21/c 1'
_atom_sites_solution_hydrogens geom
_atom_sites_solution_primary direct
_audit_creation_method SHELXL-2018/3
_cell_angle_alpha 90
_cell_angle_beta 92.6805(9)
_cell_angle_gamma 90
_cell_formula_units_Z 4
_cell_length_a 7.45780(10)
_cell_length_b 17.6162(3)
_cell_length_c 14.5634(2)
_cell_measurement_reflns_used 36099
_cell_measurement_temperature 160(2)
_cell_measurement_theta_max 27.5
_cell_measurement_theta_min 2.0
_cell_volume 1911.22(5)
_computing_cell_refinement
;
DENZO-SMN (Otwinowski & Minor, 1997)
;
_computing_data_collection
;
COLLECT (Nonius, 2000)
;
_computing_data_reduction
;
DENZO-SMN and SCALEPACK (Otwinowski & Minor, 1997)
;
_computing_molecular_graphics
;
ORTEPII (Johnson, 1976)
;
_computing_publication_material
;
SHELXL2018 (Sheldrick, 2015) and PLATON (Spek, 2015)
;
_computing_structure_refinement
;
SHELXL2018 (Sheldrick, 2015)
;
_computing_structure_solution
;
SHELXS97 (Sheldrick, 2008)
;
_diffrn_ambient_temperature 160(2)
_diffrn_detector '65 mm CCD camera on \k goniostat'
_diffrn_detector_area_resol_mean 9
_diffrn_measured_fraction_theta_full 1.000
_diffrn_measured_fraction_theta_max 0.998
_diffrn_measurement_device_type 'Nonius KappaCCD area-detector'
_diffrn_measurement_method '\w scans with \k offsets'
_diffrn_radiation_monochromator 'horizontally mounted graphite crystal'
_diffrn_radiation_source 'Nonius FR590 sealed tube generator'
_diffrn_radiation_type 'Mo K\a'
_diffrn_radiation_wavelength 0.71073
_diffrn_reflns_av_R_equivalents 0.0812
_diffrn_reflns_av_unetI/netI 0.0396
_diffrn_reflns_limit_h_max 9
_diffrn_reflns_limit_h_min -9
_diffrn_reflns_limit_k_max 22
_diffrn_reflns_limit_k_min -22
_diffrn_reflns_limit_l_max 18
_diffrn_reflns_limit_l_min -18
_diffrn_reflns_number 43080
_diffrn_reflns_theta_full 25.242
_diffrn_reflns_theta_max 27.497
_diffrn_reflns_theta_min 2.312
_diffrn_standards_decay_% 0
_diffrn_standards_number 0
_exptl_absorpt_coefficient_mu 0.211
_exptl_absorpt_correction_T_max 0.975
_exptl_absorpt_correction_T_min 0.904
_exptl_absorpt_correction_type multi-scan
_exptl_absorpt_process_details
;
(Blessing, 1995)
;
_exptl_crystal_colour colourless
_exptl_crystal_density_diffrn 1.433
_exptl_crystal_description prism
_exptl_crystal_F_000 856
_exptl_crystal_size_max 0.30
_exptl_crystal_size_mid 0.15
_exptl_crystal_size_min 0.13
_refine_diff_density_max 0.303
_refine_diff_density_min -0.372
_refine_ls_extinction_coef 0.0046(10)
_refine_ls_extinction_expression Fc^*^=kFc[1+0.001xFc^2^\l^3^/sin(2\q)]^-1/4^
_refine_ls_extinction_method
;
SHELXL2018 (Sheldrick, 2015)
;
_refine_ls_goodness_of_fit_ref 1.066
_refine_ls_hydrogen_treatment constr
_refine_ls_matrix_type full
_refine_ls_number_parameters 263
_refine_ls_number_reflns 4376
_refine_ls_number_restraints 0
_refine_ls_restrained_S_all 1.066
_refine_ls_R_factor_all 0.0737
_refine_ls_R_factor_gt 0.0453
_refine_ls_shift/su_max 0.001
_refine_ls_shift/su_mean 0.000
_refine_ls_structure_factor_coef Fsqd
_refine_ls_weighting_details 'w=1/[\s^2^(Fo^2^)+(0.0530P)^2^+0.8500P] where P=(Fo^2^+2Fc^2^)/3'
_refine_ls_weighting_scheme calc
_refine_ls_wR_factor_gt 0.1020
_refine_ls_wR_factor_ref 0.1178
_reflns_number_gt 3216
_reflns_number_total 4376
_reflns_threshold_expression 'I > 2\s(I)'
_cod_data_source_file vm2212sup1.cif
_cod_data_source_block 1b
_cod_database_code 2242711
_shelx_space_group_comment
;
The symmetry employed for this shelxl refinement is uniquely defined
by the following loop, which should always be used as a source of
symmetry information in preference to the above space-group names.
They are only intended as comments.
;

loop_
_space_group_symop_operation_xyz
'x, y, z'
'-x, y+1/2, -z+1/2'
'-x, -y, -z'
'x, -y-1/2, z-1/2'

loop_
_atom_site_type_symbol
_atom_site_label
_atom_site_fract_x
_atom_site_fract_y
_atom_site_fract_z
_atom_site_U_iso_or_equiv
_atom_site_adp_type
_atom_site_calc_flag
_atom_site_occupancy
S S1 0.28849(6) 0.65984(3) 0.67818(3) 0.02909(15) Uani d 1
F F1 0.31015(18) 0.55032(7) 0.95378(9) 0.0437(3) Uani d 1
F F2 0.03380(16) 0.58579(8) 0.94518(9) 0.0483(4) Uani d 1
F F3 0.23272(16) 0.65536(7) 1.01552(8) 0.0389(3) Uani d 1
O O1 0.29001(18) 0.80937(8) 0.86995(11) 0.0357(3) Uani d 1
C C1 0.2026(3) 0.61134(12) 0.94108(14) 0.0313(4) Uani d 1
C C2 0.4966(2) 0.67383(10) 0.75124(12) 0.0240(4) Uani d 1
C C3 0.4232(2) 0.68733(10) 0.85069(12) 0.0237(4) Uani d 1
H H3 0.502705 0.659132 0.896173 0.028 Uiso calc 1
C C4 0.2324(2) 0.65367(11) 0.85349(13) 0.0261(4) Uani d 1
H H4 0.145855 0.697070 0.850258 0.031 Uiso calc 1
C C5 0.1943(3) 0.60455(11) 0.76790(13) 0.0298(4) Uani d 1
H H51 0.063735 0.596885 0.756069 0.036 Uiso calc 1
H H52 0.253808 0.554471 0.774256 0.036 Uiso calc 1
C C6 0.4260(2) 0.77143(10) 0.87760(13) 0.0261(4) Uani d 1
C C7 0.6005(2) 0.80580(10) 0.91069(12) 0.0256(4) Uani d 1
C C8 0.6280(3) 0.88269(11) 0.89188(13) 0.0304(4) Uani d 1
H H8 0.534813 0.911678 0.862177 0.036 Uiso calc 1
C C9 0.7914(3) 0.91680(12) 0.91654(14) 0.0349(5) Uani d 1
H H9 0.811317 0.968572 0.901888 0.042 Uiso calc 1
C C10 0.9249(3) 0.87515(12) 0.96249(14) 0.0351(5) Uani d 1
H H10 1.036380 0.898546 0.979438 0.042 Uiso calc 1
C C11 0.8971(3) 0.79961(12) 0.98390(14) 0.0327(4) Uani d 1
H H11 0.988277 0.771614 1.016652 0.039 Uiso calc 1
C C12 0.7359(2) 0.76487(11) 0.95745(13) 0.0284(4) Uani d 1
H H12 0.717806 0.712819 0.971322 0.034 Uiso calc 1
C C13 0.6006(2) 0.74187(10) 0.71509(12) 0.0236(4) Uani d 1
C C14 0.6081(2) 0.60080(10) 0.74477(13) 0.0245(4) Uani d 1
C C15 0.5139(3) 0.80438(11) 0.67449(13) 0.0288(4) Uani d 1
H H15 0.386722 0.804491 0.666591 0.035 Uiso calc 1
C C16 0.6108(3) 0.86634(11) 0.64552(13) 0.0311(4) Uani d 1
H H16 0.549354 0.908407 0.617999 0.037 Uiso calc 1
C C17 0.7956(3) 0.86759(11) 0.65621(14) 0.0319(4) Uani d 1
H H17 0.861442 0.909989 0.635663 0.038 Uiso calc 1
C C18 0.8842(3) 0.80624(11) 0.69729(14) 0.0313(4) Uani d 1
H H18 1.011281 0.806856 0.705772 0.038 Uiso calc 1
C C19 0.7879(2) 0.74429(11) 0.72587(13) 0.0276(4) Uani d 1
H H19 0.850178 0.702451 0.753418 0.033 Uiso calc 1
C C20 0.6661(2) 0.55616(11) 0.81886(13) 0.0286(4) Uani d 1
H H20 0.635747 0.570169 0.879184 0.034 Uiso calc 1
C C21 0.7683(2) 0.49105(11) 0.80606(14) 0.0305(4) Uani d 1
H H21 0.806329 0.461316 0.857799 0.037 Uiso calc 1
C C22 0.8150(2) 0.46917(11) 0.71956(14) 0.0294(4) Uani d 1
H H22 0.883792 0.424547 0.711065 0.035 Uiso calc 1
C C23 0.7591(3) 0.51386(11) 0.64507(14) 0.0334(5) Uani d 1
H H23 0.790809 0.499834 0.584969 0.040 Uiso calc 1
C C24 0.6579(3) 0.57844(11) 0.65723(13) 0.0296(4) Uani d 1
H H24 0.621489 0.608249 0.605295 0.036 Uiso calc 1

loop_
_atom_site_aniso_label
_atom_site_aniso_U_11
_atom_site_aniso_U_22
_atom_site_aniso_U_33
_atom_site_aniso_U_12
_atom_site_aniso_U_13
_atom_site_aniso_U_23
S1 0.0258(2) 0.0342(3) 0.0268(3) -0.00113(19) -0.00414(18) 0.00193(19)
F1 0.0556(8) 0.0331(7) 0.0430(7) 0.0025(6) 0.0071(6) 0.0098(5)
F2 0.0357(7) 0.0685(9) 0.0408(7) -0.0228(6) 0.0049(5) 0.0058(6)
F3 0.0442(7) 0.0441(7) 0.0283(6) -0.0049(5) 0.0006(5) -0.0035(5)
O1 0.0272(7) 0.0284(7) 0.0516(9) 0.0052(6) 0.0038(6) 0.0013(6)
C1 0.0280(10) 0.0341(11) 0.0318(11) -0.0058(8) 0.0026(8) -0.0014(8)
C2 0.0227(9) 0.0257(9) 0.0233(9) 0.0004(7) -0.0027(7) 0.0010(7)
C3 0.0215(9) 0.0245(9) 0.0248(9) -0.0005(7) -0.0009(7) 0.0021(7)
C4 0.0232(9) 0.0285(10) 0.0264(10) -0.0015(7) -0.0004(7) 0.0001(8)
C5 0.0251(9) 0.0343(11) 0.0297(10) -0.0051(8) -0.0011(8) -0.0014(8)
C6 0.0254(9) 0.0279(10) 0.0253(10) 0.0013(8) 0.0032(7) 0.0019(8)
C7 0.0279(9) 0.0261(10) 0.0230(9) -0.0014(7) 0.0046(7) -0.0037(7)
C8 0.0345(10) 0.0259(10) 0.0311(10) 0.0018(8) 0.0047(8) -0.0016(8)
C9 0.0429(12) 0.0298(10) 0.0326(11) -0.0095(9) 0.0079(9) -0.0016(8)
C10 0.0308(10) 0.0416(12) 0.0330(11) -0.0120(9) 0.0038(8) -0.0045(9)
C11 0.0284(10) 0.0391(11) 0.0305(11) -0.0017(8) -0.0007(8) -0.0016(9)
C12 0.0295(10) 0.0289(10) 0.0269(10) -0.0012(8) 0.0020(8) -0.0008(8)
C13 0.0236(9) 0.0238(9) 0.0234(9) 0.0015(7) 0.0022(7) -0.0014(7)
C14 0.0233(9) 0.0221(9) 0.0278(10) -0.0008(7) -0.0011(7) 0.0005(7)
C15 0.0272(9) 0.0294(10) 0.0297(10) 0.0020(8) 0.0012(8) 0.0044(8)
C16 0.0359(11) 0.0272(10) 0.0302(11) 0.0034(8) 0.0020(8) 0.0050(8)
C17 0.0373(11) 0.0256(10) 0.0333(11) -0.0042(8) 0.0060(8) 0.0005(8)
C18 0.0245(9) 0.0306(10) 0.0387(11) -0.0020(8) 0.0021(8) -0.0066(9)
C19 0.0260(9) 0.0254(9) 0.0310(10) 0.0030(7) -0.0009(8) -0.0012(8)
C20 0.0273(9) 0.0311(10) 0.0276(10) 0.0019(8) 0.0030(8) 0.0009(8)
C21 0.0282(10) 0.0274(10) 0.0358(11) 0.0021(8) 0.0001(8) 0.0071(8)
C22 0.0270(9) 0.0217(9) 0.0397(11) 0.0019(7) 0.0033(8) 0.0004(8)
C23 0.0390(11) 0.0298(11) 0.0316(11) 0.0032(8) 0.0034(8) -0.0024(8)
C24 0.0375(11) 0.0263(10) 0.0251(10) 0.0025(8) 0.0007(8) 0.0026(8)

loop_
_atom_type_symbol
_atom_type_description
_atom_type_scat_dispersion_real
_atom_type_scat_dispersion_imag
_atom_type_scat_source
C C 0.0033 0.0016 'International Tables Vol C Tables 4.2.6.8 and 6.1.1.4'
H H 0.0000 0.0000 'International Tables Vol C Tables 4.2.6.8 and 6.1.1.4'
F F 0.0171 0.0103 'International Tables Vol C Tables 4.2.6.8 and 6.1.1.4'
O O 0.0106 0.0060 'International Tables Vol C Tables 4.2.6.8 and 6.1.1.4'
S S 0.1246 0.1234 'International Tables Vol C Tables 4.2.6.8 and 6.1.1.4'

loop_
_geom_angle_atom_site_label_1
_geom_angle_atom_site_label_2
_geom_angle_atom_site_label_3
_geom_angle
C2 S1 C5 90.00(8)
F2 C1 F3 106.23(15)
F2 C1 F1 106.26(16)
F3 C1 F1 105.88(16)
F2 C1 C4 112.36(16)
F3 C1 C4 111.89(16)
F1 C1 C4 113.67(16)
S1 C2 C3 103.16(11)
S1 C2 C13 109.24(12)
S1 C2 C14 107.10(12)
C3 C2 C13 113.37(14)
C3 C2 C14 113.04(15)
C13 C2 C14 110.44(14)
C6 C3 C4 111.45(15)
C6 C3 C2 112.12(14)
C2 C3 C4 108.88(14)
C6 C3 H3 108.1
C4 C3 H3 108.1
C2 C3 H3 108.1
C1 C4 C5 112.39(16)
C1 C4 C3 112.68(15)
C3 C4 C5 109.35(15)
C1 C4 H4 107.4
C5 C4 H4 107.4
C3 C4 H4 107.4
S1 C5 C4 102.77(13)
C4 C5 H51 111.2
S1 C5 H51 111.2
C4 C5 H52 111.2
S1 C5 H52 111.2
H51 C5 H52 109.1
O1 C6 C7 121.13(17)
O1 C6 C3 120.47(16)
C7 C6 C3 118.37(15)
C12 C7 C8 119.17(17)
C12 C7 C6 123.27(17)
C8 C7 C6 117.56(16)
C9 C8 C7 120.16(18)
C9 C8 H8 119.9
C7 C8 H8 119.9
C10 C9 C8 119.86(19)
C10 C9 H9 120.1
C8 C9 H9 120.1
C9 C10 C11 120.43(18)
C9 C10 H10 119.8
C11 C10 H10 119.8
C10 C11 C12 119.89(19)
C10 C11 H11 120.1
C12 C11 H11 120.1
C11 C12 C7 120.45(18)
C11 C12 H12 119.8
C7 C12 H12 119.8
C15 C13 C19 117.66(17)
C15 C13 C2 122.06(16)
C19 C13 C2 120.22(16)
C20 C14 C24 117.52(17)
C20 C14 C2 125.20(17)
C24 C14 C2 117.28(16)
C16 C15 C13 120.87(18)
C16 C15 H15 119.6
C13 C15 H15 119.6
C17 C16 C15 120.70(18)
C17 C16 H16 119.7
C15 C16 H16 119.7
C16 C17 C18 119.30(18)
C16 C17 H17 120.4
C18 C17 H17 120.4
C19 C18 C17 120.09(18)
C19 C18 H18 120.0
C17 C18 H18 120.0
C18 C19 C13 121.38(18)
C18 C19 H19 119.3
C13 C19 H19 119.3
C14 C20 C21 120.96(18)
C14 C20 H20 119.5
C21 C20 H20 119.5
C22 C21 C20 121.03(18)
C22 C21 H21 119.5
C20 C21 H21 119.5
C21 C22 C23 118.44(18)
C21 C22 H22 120.8
C23 C22 H22 120.8
C24 C23 C22 120.84(19)
C24 C23 H23 119.6
C22 C23 H23 119.6
C23 C24 C14 121.20(18)
C23 C24 H24 119.4
C14 C24 H24 119.4

loop_
_geom_bond_atom_site_label_1
_geom_bond_atom_site_label_2
_geom_bond_distance
S1 C2 1.8567(18)
S1 C5 1.799(2)
F1 C1 1.349(2)
F2 C1 1.341(2)
F3 C1 1.343(2)
O1 C6 1.215(2)
C1 C4 1.503(3)
C2 C3 1.590(2)
C2 C13 1.534(2)
C2 C14 1.537(2)
C3 C4 1.544(2)
C3 C6 1.532(3)
C3 H3 1.0000
C4 C5 1.533(3)
C4 H4 1.0000
C5 H51 0.9900
C5 H52 0.9900
C6 C7 1.495(3)
C7 C12 1.393(3)
C7 C8 1.399(3)
C8 C9 1.391(3)
C8 H8 0.9500
C9 C10 1.384(3)
C9 H9 0.9500
C10 C11 1.385(3)
C10 H10 0.9500
C11 C12 1.387(3)
C11 H11 0.9500
C12 H12 0.9500
C13 C15 1.394(3)
C13 C19 1.399(2)
C14 C20 1.388(3)
C14 C24 1.401(3)
C15 C16 1.386(3)
C15 H15 0.9500
C16 C17 1.380(3)
C16 H16 0.9500
C17 C18 1.388(3)
C17 H17 0.9500
C18 C19 1.381(3)
C18 H18 0.9500
C19 H19 0.9500
C20 C21 1.394(3)
C20 H20 0.9500
C21 C22 1.378(3)
C21 H21 0.9500
C22 C23 1.389(3)
C22 H22 0.9500
C23 C24 1.381(3)
C23 H23 0.9500
C24 H24 0.9500

loop_
_geom_torsion_atom_site_label_1
_geom_torsion_atom_site_label_2
_geom_torsion_atom_site_label_3
_geom_torsion_atom_site_label_4
_geom_torsion
C5 S1 C2 C13 -161.09(13)
C5 S1 C2 C14 79.28(13)
C5 S1 C2 C3 -40.22(12)
C13 C2 C3 C6 15.9(2)
C14 C2 C3 C6 142.53(15)
S1 C2 C3 C6 -102.15(14)
C13 C2 C3 C4 139.65(15)
C14 C2 C3 C4 -93.67(17)
S1 C2 C3 C4 21.64(16)
F2 C1 C4 C5 -59.3(2)
F3 C1 C4 C5 -178.69(15)
F1 C1 C4 C5 61.4(2)
F2 C1 C4 C3 176.63(15)
F3 C1 C4 C3 57.2(2)
F1 C1 C4 C3 -62.7(2)
C6 C3 C4 C1 -98.19(18)
C2 C3 C4 C1 137.62(16)
C6 C3 C4 C5 136.06(16)
C2 C3 C4 C5 11.9(2)
C1 C4 C5 S1 -167.14(13)
C3 C4 C5 S1 -41.22(17)
C2 S1 C5 C4 47.49(13)
C4 C3 C6 O1 -23.0(2)
C2 C3 C6 O1 99.3(2)
C4 C3 C6 C7 158.71(16)
C2 C3 C6 C7 -78.9(2)
O1 C6 C7 C12 151.51(19)
C3 C6 C7 C12 -30.3(3)
O1 C6 C7 C8 -29.5(3)
C3 C6 C7 C8 148.70(17)
C12 C7 C8 C9 2.5(3)
C6 C7 C8 C9 -176.52(17)
C7 C8 C9 C10 -2.1(3)
C8 C9 C10 C11 0.2(3)
C9 C10 C11 C12 1.4(3)
C10 C11 C12 C7 -1.0(3)
C8 C7 C12 C11 -0.9(3)
C6 C7 C12 C11 178.02(17)
C14 C2 C13 C15 150.47(17)
C3 C2 C13 C15 -81.5(2)
S1 C2 C13 C15 32.9(2)
C14 C2 C13 C19 -32.4(2)
C3 C2 C13 C19 95.64(19)
S1 C2 C13 C19 -149.93(15)
C13 C2 C14 C20 118.39(19)
C3 C2 C14 C20 -9.8(3)
S1 C2 C14 C20 -122.75(17)
C13 C2 C14 C24 -60.3(2)
C3 C2 C14 C24 171.47(15)
S1 C2 C14 C24 58.53(19)
C19 C13 C15 C16 0.4(3)
C2 C13 C15 C16 177.58(17)
C13 C15 C16 C17 0.0(3)
C15 C16 C17 C18 -0.6(3)
C16 C17 C18 C19 0.9(3)
C17 C18 C19 C13 -0.5(3)
C15 C13 C19 C18 -0.1(3)
C2 C13 C19 C18 -177.36(17)
C24 C14 C20 C21 -0.7(3)
C2 C14 C20 C21 -179.45(17)
C14 C20 C21 C22 0.1(3)
C20 C21 C22 C23 0.5(3)
C21 C22 C23 C24 -0.5(3)
C22 C23 C24 C14 -0.2(3)
C20 C14 C24 C23 0.8(3)
C2 C14 C24 C23 179.60(18)

_cod_database_fobs_code 2242711
